data_7118542
loop_
_publ_author_name
'Lama, Prem'
'Alimi, Lukman O.'
'Das, Raj Kumar'
'Barbour, Leonard J.'

_publ_section_title
;
 Hydration-dependent anomalous thermal expansion behaviour in a
 coordination polymer.
;
_journal_issue 15
_journal_name_full 'Chemical communications (Cambridge, England)'
_journal_page_first 3231
_journal_page_last 3234
_journal_paper_doi 10.1039/c6cc00158k
_journal_volume 52
_journal_year 2016
_chemical_formula_moiety 'C22 H18 N2 O6 Zn, H2 O'
_chemical_formula_sum 'C22 H20 N2 O7 Zn'
_chemical_formula_weight 489.77
_chemical_name_systematic
; 
 ? 
;
_space_group_IT_number 33
_symmetry_cell_setting orthorhombic
_symmetry_space_group_name_Hall 'P 2c -2n'
_symmetry_space_group_name_H-M 'P n a 21'
_atom_sites_solution_hydrogens geom
_atom_sites_solution_primary direct
_atom_sites_solution_secondary difmap
_audit_creation_method SHELXL-97
_audit_update_record
;
2015-12-09 deposited with the CCDC.
2016-01-20 downloaded from the CCDC.
;
_cell_angle_alpha 90.00
_cell_angle_beta 90.00
_cell_angle_gamma 90.00
_cell_formula_units_Z 4
_cell_length_a 19.1176(9)
_cell_length_b 7.8572(4)
_cell_length_c 13.7712(7)
_cell_measurement_reflns_used 4994
_cell_measurement_temperature 220(2)
_cell_measurement_theta_max 26.01
_cell_measurement_theta_min 2.59
_cell_volume 2068.58(18)
_computing_cell_refinement 'SAINT (Bruker, 2009)'
_computing_data_reduction SAINT
_computing_molecular_graphics 'X-Seed (Barbour 2001)'
_computing_structure_refinement 'SHELXL-97 (Sheldrick, 1997)'
_computing_structure_solution 'SHELXS-97 (Sheldrick, 1990)'
_diffrn_ambient_temperature 220(2)
_diffrn_measured_fraction_theta_full 1.000
_diffrn_measured_fraction_theta_max 1.000
_diffrn_measurement_device_type 'CCD area detector'
_diffrn_measurement_method 'phi and omega scans'
_diffrn_radiation_monochromator graphite
_diffrn_radiation_source 'fine-focus sealed tube'
_diffrn_radiation_type MoK\a
_diffrn_radiation_wavelength 0.71073
_diffrn_reflns_av_R_equivalents 0.0231
_diffrn_reflns_av_sigmaI/netI 0.0447
_diffrn_reflns_limit_h_max 23
_diffrn_reflns_limit_h_min -23
_diffrn_reflns_limit_k_max 5
_diffrn_reflns_limit_k_min -9
_diffrn_reflns_limit_l_max 16
_diffrn_reflns_limit_l_min -17
_diffrn_reflns_number 10746
_diffrn_reflns_theta_full 26.01
_diffrn_reflns_theta_max 26.01
_diffrn_reflns_theta_min 2.13
_exptl_absorpt_coefficient_mu 1.236
_exptl_absorpt_correction_T_max 0.7955
_exptl_absorpt_correction_T_min 0.6074
_exptl_absorpt_correction_type multi-scan
_exptl_absorpt_process_details SADABS
_exptl_crystal_colour colorless
_exptl_crystal_density_diffrn 1.573
_exptl_crystal_density_method 'not measured'
_exptl_crystal_description block
_exptl_crystal_F_000 1008
_exptl_crystal_size_max 0.45
_exptl_crystal_size_mid 0.33
_exptl_crystal_size_min 0.19
_refine_diff_density_max 0.272
_refine_diff_density_min -0.484
_refine_diff_density_rms 0.056
_refine_ls_abs_structure_details 'Flack H D (1983), Acta Cryst. A39, 876-881'
_refine_ls_abs_structure_Flack 0.013(10)
_refine_ls_extinction_method none
_refine_ls_goodness_of_fit_ref 1.084
_refine_ls_hydrogen_treatment mixed
_refine_ls_matrix_type full
_refine_ls_number_parameters 289
_refine_ls_number_reflns 4043
_refine_ls_number_restraints 4
_refine_ls_restrained_S_all 1.094
_refine_ls_R_factor_all 0.0293
_refine_ls_R_factor_gt 0.0269
_refine_ls_shift/su_max 0.008
_refine_ls_shift/su_mean 0.000
_refine_ls_structure_factor_coef Fsqd
_refine_ls_weighting_details 'calc w=1/[\s^2^(Fo^2^)+(0.0246P)^2^+0.3985P] where P=(Fo^2^+2Fc^2^)/3'
_refine_ls_weighting_scheme calc
_refine_ls_wR_factor_gt 0.0692
_refine_ls_wR_factor_ref 0.0703
_reflns_number_gt 3795
_reflns_number_total 4043
_reflns_threshold_expression >2sigma(I)
_cod_data_source_file c6cc00158k2.cif
_cod_data_source_block LJB_1_H2O_220K
_cod_depositor_comments 'Adding full bibliography for 7118534--7118552.cif.'
_cod_original_sg_symbol_Hall P2c-2n
_cod_original_sg_symbol_H-M Pna21
_cod_database_code 7118542

loop_
_symmetry_equiv_pos_as_xyz
'x, y, z'
'-x, -y, z+1/2'
'-x+1/2, y+1/2, z+1/2'
'x+1/2, -y+1/2, z'

loop_
_atom_site_label
_atom_site_type_symbol
_atom_site_fract_x
_atom_site_fract_y
_atom_site_fract_z
_atom_site_U_iso_or_equiv
_atom_site_adp_type
_atom_site_occupancy
_atom_site_symmetry_multiplicity
_atom_site_calc_flag
_atom_site_refinement_flags
Zn1 Zn 0.386774(12) -0.04587(3) 0.19025(2) 0.01456(8) Uani 1 1 d .
C5 C 0.76070(12) 0.3443(3) 0.1820(2) 0.0199(5) Uani 1 1 d .
C3 C 0.63574(12) 0.2493(3) 0.17147(17) 0.0155(6) Uani 1 1 d .
H3 H 0.6333 0.2576 0.2395 0.019 Uiso 1 1 calc R
C9 C 0.58185(13) 0.1763(3) 0.01989(19) 0.0176(5) Uani 1 1 d .
H9 H 0.5433 0.1343 -0.0151 0.021 Uiso 1 1 calc R
C6 C 0.70123(13) 0.2768(4) 0.02345(19) 0.0192(6) Uani 1 1 d .
H6 H 0.7423 0.3087 -0.0093 0.023 Uiso 1 1 calc R
O4 O 0.80680(10) 0.4252(3) 0.13594(15) 0.0271(5) Uani 1 1 d .
O3 O 0.76384(11) 0.3056(3) 0.26850(16) 0.0399(6) Uani 1 1 d .
C7 C 0.64387(13) 0.2173(3) -0.0290(2) 0.0172(5) Uani 1 1 d .
C4 C 0.69789(13) 0.2892(3) 0.1243(2) 0.0184(6) Uani 1 1 d .
C2 C 0.57696(12) 0.1972(3) 0.11956(19) 0.0153(5) Uani 1 1 d .
C8 C 0.64936(13) 0.1908(4) -0.13685(19) 0.0193(6) Uani 1 1 d .
C1 C 0.50971(12) 0.1599(3) 0.17313(18) 0.0180(6) Uani 1 1 d .
O2 O 0.49907(11) 0.2230(3) 0.25304(16) 0.0363(6) Uani 1 1 d .
O5 O 0.69913(11) 0.2489(3) -0.18279(15) 0.0343(5) Uani 1 1 d .
O6 O 0.59987(10) 0.1029(3) -0.17505(15) 0.0240(4) Uani 1 1 d .
O1 O 0.46750(9) 0.0608(2) 0.12801(14) 0.0200(4) Uani 1 1 d .
N1 N 0.38801(11) -0.2556(3) 0.10047(17) 0.0194(5) Uani 1 1 d .
C14 C 0.40213(15) -0.2263(4) 0.0064(2) 0.0243(6) Uani 1 1 d .
H14 H 0.4057 -0.1128 -0.0145 0.029 Uiso 1 1 calc R
C10 C 0.38231(15) -0.4187(4) 0.1281(2) 0.0251(7) Uani 1 1 d .
H10 H 0.3727 -0.4426 0.1936 0.030 Uiso 1 1 calc R
C13 C 0.41163(15) -0.3529(4) -0.0608(2) 0.0264(6) Uani 1 1 d .
H13 H 0.4220 -0.3254 -0.1256 0.032 Uiso 1 1 calc R
C12 C 0.40589(15) -0.5220(4) -0.0326(2) 0.0243(6) Uani 1 1 d .
C11 C 0.38994(15) -0.5525(4) 0.0644(2) 0.0266(7) Uani 1 1 d .
H11 H 0.3844 -0.6648 0.0866 0.032 Uiso 1 1 calc R
C15 C 0.41717(19) -0.6650(4) -0.1035(2) 0.0342(7) Uani 1 1 d .
H15A H 0.3953 -0.7678 -0.0770 0.041 Uiso 1 1 calc R
H15B H 0.4675 -0.6869 -0.1080 0.041 Uiso 1 1 calc R
C16 C 0.38915(15) -0.6368(4) -0.2055(2) 0.0318(7) Uani 1 1 d .
H16A H 0.3383 -0.6216 -0.2027 0.038 Uiso 1 1 calc R
H16B H 0.4096 -0.5327 -0.2325 0.038 Uiso 1 1 calc R
C17 C 0.4062(2) -0.7850(5) -0.2707(2) 0.0443(10) Uani 1 1 d .
H17A H 0.3875 -0.8890 -0.2412 0.053 Uiso 1 1 calc R
H17B H 0.4572 -0.7972 -0.2739 0.053 Uiso 1 1 calc R
C22 C 0.42235(17) -0.7381(5) -0.4486(3) 0.0405(8) Uani 1 1 d .
H22 H 0.4695 -0.7120 -0.4362 0.049 Uiso 1 1 calc R
C18 C 0.37818(16) -0.7708(4) -0.3730(3) 0.0311(8) Uani 1 1 d .
C19 C 0.30804(18) -0.7951(5) -0.3929(3) 0.0452(9) Uani 1 1 d .
H19 H 0.2758 -0.8108 -0.3421 0.054 Uiso 1 1 calc R
N2 N 0.33161(14) -0.7727(4) -0.56010(18) 0.0344(6) Uani 1 1 d .
H2 H 0.3168 -0.7773 -0.6198 0.041 Uiso 1 1 calc R
C21 C 0.39812(18) -0.7431(5) -0.5439(3) 0.0413(9) Uani 1 1 d .
H21 H 0.4290 -0.7255 -0.5961 0.050 Uiso 1 1 calc R
C20 C 0.28604(17) -0.7958(6) -0.4886(3) 0.0472(10) Uani 1 1 d .
H20 H 0.2385 -0.8129 -0.5030 0.057 Uiso 1 1 calc R
O1W O 0.70426(17) 0.0122(5) 0.3565(3) 0.0784(10) Uani 1 1 d D
H2W1 H 0.7377 -0.0653 0.3472 0.050 Uiso 1 1 d D
H1W1 H 0.7226 0.1095 0.3301 0.050 Uiso 1 1 d D

loop_
_atom_site_aniso_label
_atom_site_aniso_U_11
_atom_site_aniso_U_22
_atom_site_aniso_U_33
_atom_site_aniso_U_23
_atom_site_aniso_U_13
_atom_site_aniso_U_12
Zn1 0.01245(13) 0.02024(14) 0.01098(14) 0.00122(15) -0.00012(15) 0.00051(11)
C5 0.0169(11) 0.0242(12) 0.0186(15) -0.0041(14) -0.0017(13) -0.0012(9)
C3 0.0187(11) 0.0195(12) 0.0083(17) -0.0014(9) 0.0004(9) -0.0020(10)
C9 0.0137(12) 0.0239(14) 0.0151(13) -0.0016(11) -0.0020(10) -0.0008(11)
C6 0.0157(13) 0.0283(15) 0.0137(13) -0.0011(11) 0.0028(10) -0.0017(11)
O4 0.0179(10) 0.0415(13) 0.0219(11) -0.0066(9) 0.0006(8) -0.0108(9)
O3 0.0334(12) 0.0608(16) 0.0254(13) 0.0085(11) -0.0154(10) -0.0198(11)
C7 0.0181(13) 0.0205(13) 0.0131(13) -0.0011(10) 0.0006(10) -0.0021(11)
C4 0.0187(13) 0.0198(14) 0.0166(13) -0.0010(11) -0.0037(11) 0.0000(11)
C2 0.0161(12) 0.0154(12) 0.0145(13) 0.0019(10) 0.0002(10) -0.0020(10)
C8 0.0212(14) 0.0255(14) 0.0111(13) -0.0010(11) -0.0033(11) 0.0015(12)
C1 0.0153(11) 0.0242(13) 0.0145(18) 0.0022(11) -0.0003(10) -0.0016(10)
O2 0.0300(11) 0.0585(16) 0.0205(11) -0.0149(11) 0.0076(9) -0.0162(11)
O5 0.0282(11) 0.0569(15) 0.0177(10) -0.0011(10) 0.0058(9) -0.0172(10)
O6 0.0224(10) 0.0353(11) 0.0143(10) -0.0067(9) 0.0005(8) -0.0059(9)
O1 0.0167(9) 0.0266(11) 0.0167(10) -0.0009(8) 0.0012(7) -0.0063(7)
N1 0.0190(12) 0.0228(12) 0.0163(12) 0.0008(10) -0.0018(9) -0.0022(9)
C14 0.0337(16) 0.0213(15) 0.0178(15) 0.0038(12) -0.0043(12) -0.0045(12)
C10 0.0343(16) 0.0253(15) 0.0157(15) 0.0039(12) 0.0051(11) -0.0012(12)
C13 0.0338(16) 0.0305(16) 0.0148(14) 0.0017(12) -0.0027(12) -0.0050(13)
C12 0.0272(14) 0.0259(15) 0.0196(15) -0.0015(12) -0.0085(12) 0.0036(12)
C11 0.0379(18) 0.0219(16) 0.0199(16) 0.0018(12) -0.0001(12) 0.0003(12)
C15 0.0492(19) 0.0335(18) 0.0199(17) -0.0039(14) -0.0081(14) 0.0133(16)
C16 0.0430(19) 0.0297(17) 0.0226(16) -0.0047(13) -0.0075(13) 0.0101(14)
C17 0.067(2) 0.040(2) 0.0253(19) -0.0114(16) -0.0126(17) 0.0237(19)
C22 0.0246(16) 0.064(2) 0.0332(19) -0.0054(18) -0.0055(14) -0.0006(17)
C18 0.0406(18) 0.0288(18) 0.0240(18) -0.0089(14) -0.0097(14) 0.0143(14)
C19 0.0341(18) 0.074(3) 0.0271(19) -0.0055(18) 0.0040(14) 0.0038(18)
N2 0.0370(15) 0.0477(17) 0.0186(13) -0.0036(11) -0.0091(12) 0.0094(13)
C21 0.0359(19) 0.062(3) 0.026(2) 0.0000(18) 0.0001(14) -0.0050(17)
C20 0.0230(17) 0.089(3) 0.0301(19) -0.0019(19) -0.0017(14) 0.0025(18)
O1W 0.079(2) 0.079(2) 0.078(3) 0.0190(19) 0.0169(19) 0.0168(18)

loop_
_atom_type_symbol
_atom_type_description
_atom_type_scat_dispersion_real
_atom_type_scat_dispersion_imag
_atom_type_scat_source
C C 0.0033 0.0016 'International Tables Vol C Tables 4.2.6.8 and 6.1.1.4'
H H 0.0000 0.0000 'International Tables Vol C Tables 4.2.6.8 and 6.1.1.4'
N N 0.0061 0.0033 'International Tables Vol C Tables 4.2.6.8 and 6.1.1.4'
O O 0.0106 0.0060 'International Tables Vol C Tables 4.2.6.8 and 6.1.1.4'
Zn Zn 0.2839 1.4301 'International Tables Vol C Tables 4.2.6.8 and 6.1.1.4'

loop_
_geom_angle_atom_site_label_1
_geom_angle_atom_site_label_2
_geom_angle_atom_site_label_3
_geom_angle
_geom_angle_site_symmetry_1
_geom_angle_site_symmetry_3
O6 Zn1 O4 125.96(8) 2_655 4_455
O6 Zn1 O1 114.69(8) 2_655 .
O4 Zn1 O1 104.03(9) 4_455 .
O6 Zn1 N1 112.99(9) 2_655 .
O4 Zn1 N1 99.67(9) 4_455 .
O1 Zn1 N1 94.07(8) . .
O3 C5 O4 125.4(2) . .
O3 C5 C4 118.6(2) . .
O4 C5 C4 116.0(3) . .
C4 C3 C2 121.1(2) . .
C2 C9 C7 120.4(2) . .
C7 C6 C4 120.2(2) . .
C5 O4 Zn1 127.0(2) . 4
C6 C7 C9 119.6(2) . .
C6 C7 C8 120.2(2) . .
C9 C7 C8 120.1(2) . .
C3 C4 C6 119.3(2) . .
C3 C4 C5 120.1(2) . .
C6 C4 C5 120.7(2) . .
C9 C2 C3 119.3(2) . .
C9 C2 C1 121.2(2) . .
C3 C2 C1 119.5(2) . .
O5 C8 O6 124.0(3) . .
O5 C8 C7 120.7(2) . .
O6 C8 C7 115.3(2) . .
O2 C1 O1 125.2(2) . .
O2 C1 C2 120.1(2) . .
O1 C1 C2 114.6(2) . .
C8 O6 Zn1 114.97(17) . 2_654
C1 O1 Zn1 123.03(17) . .
C10 N1 C14 117.0(3) . .
C10 N1 Zn1 126.4(2) . .
C14 N1 Zn1 116.36(19) . .
N1 C14 C13 123.6(3) . .
N1 C10 C11 122.7(3) . .
C14 C13 C12 119.7(3) . .
C13 C12 C11 116.8(3) . .
C13 C12 C15 121.5(3) . .
C11 C12 C15 121.7(3) . .
C10 C11 C12 120.2(3) . .
C12 C15 C16 116.1(3) . .
C17 C16 C15 111.2(3) . .
C16 C17 C18 114.9(3) . .
C18 C22 C21 120.5(3) . .
C22 C18 C19 118.4(3) . .
C22 C18 C17 120.4(3) . .
C19 C18 C17 121.2(4) . .
C18 C19 C20 119.0(3) . .
C21 N2 C20 122.3(3) . .
N2 C21 C22 119.2(3) . .
N2 C20 C19 120.5(3) . .

loop_
_geom_bond_atom_site_label_1
_geom_bond_atom_site_label_2
_geom_bond_distance
_geom_bond_site_symmetry_2
Zn1 O6 1.925(2) 2_655
Zn1 O4 1.9485(19) 4_455
Zn1 O1 1.9543(18) .
Zn1 N1 2.061(2) .
C5 O3 1.230(4) .
C5 O4 1.258(3) .
C5 C4 1.504(3) .
C3 C4 1.390(3) .
C3 C2 1.393(3) .
C9 C2 1.386(4) .
C9 C7 1.401(4) .
C6 C7 1.394(4) .
C6 C4 1.394(4) .
O4 Zn1 1.9485(19) 4
C7 C8 1.504(4) .
C2 C1 1.511(3) .
C8 O5 1.230(3) .
C8 O6 1.284(3) .
C1 O2 1.224(3) .
C1 O1 1.282(3) .
O6 Zn1 1.925(2) 2_654
N1 C10 1.341(4) .
N1 C14 1.343(4) .
C14 C13 1.371(4) .
C10 C11 1.376(4) .
C13 C12 1.388(4) .
C12 C11 1.392(4) .
C12 C15 1.504(4) .
C15 C16 1.520(4) .
C16 C17 1.507(4) .
C17 C18 1.512(5) .
C22 C18 1.365(5) .
C22 C21 1.393(5) .
C18 C19 1.382(4) .
C19 C20 1.383(5) .
N2 C21 1.312(4) .
N2 C20 1.328(4) .
